data_4062338
loop_
_publ_author_name
'Porter, Keith A.'
'Schier, Annette'
'Schmidbaur, Hubert'

_publ_section_title
;
 Auration of Thiophene and Furan: Structures of the 2-Mono- and
 2,2-Diaurated Products
;
_journal_issue 24
_journal_name_full Organometallics
_journal_page_first 4922
_journal_page_last 4927
_journal_paper_doi 10.1021/om030575f
_journal_volume 22
_journal_year 2003
_chemical_formula_sum 'C40 H33 Au2 B F4 O P2'
_chemical_formula_weight 1072.35
_space_group_IT_number 62
_symmetry_cell_setting orthorhombic
_symmetry_space_group_name_Hall '-P 2ac 2n'
_symmetry_space_group_name_H-M 'P n m a'
_cell_angle_alpha 90.00
_cell_angle_beta 90.00
_cell_angle_gamma 90.00
_cell_formula_units_Z 4
_cell_length_a 17.3338(2)
_cell_length_b 21.1912(2)
_cell_length_c 9.9489(1)
_cell_measurement_temperature 143(2)
_cell_volume 3654.47(7)
_diffrn_ambient_temperature 143(2)
_exptl_crystal_density_diffrn 1.949
_cod_database_code 4062338

loop_
_symmetry_equiv_pos_as_xyz
'x, y, z'
'-x+1/2, -y, z+1/2'
'-x, y+1/2, -z'
'x+1/2, -y+1/2, -z+1/2'
'-x, -y, -z'
'x-1/2, y, -z-1/2'
'x, -y-1/2, z'
'-x-1/2, y-1/2, z-1/2'

loop_
_atom_site_label
_atom_site_type_symbol
_atom_site_fract_x
_atom_site_fract_y
_atom_site_fract_z
_atom_site_U_iso_or_equiv
_atom_site_adp_type
_atom_site_occupancy
_atom_site_symmetry_multiplicity
_atom_site_calc_flag
_atom_site_refinement_flags
_atom_site_disorder_assembly
_atom_site_disorder_group
Au1 Au 0.172668(7) 0.317153(6) 0.231445(12) 0.02759(5) Uani 1 1 d . . .
P1 P 0.10035(4) 0.39277(4) 0.33310(8) 0.02641(16) Uani 1 1 d . . .
O1 O 0.24768(19) 0.2500 -0.0009(3) 0.0344(7) Uani 1 2 d S . .
C1 C 0.2469(2) 0.2500 0.1414(4) 0.0259(8) Uani 1 2 d S . .
C2 C 0.3227(2) 0.2500 0.1833(5) 0.0298(9) Uani 1 2 d S . .
H2A H 0.3401 0.2500 0.2739 0.036 Uiso 1 2 calc SR . .
C3 C 0.3228(3) 0.2500 -0.0382(5) 0.0383(11) Uani 1 2 d S . .
H3A H 0.3398 0.2500 -0.1289 0.046 Uiso 1 2 calc SR . .
C4 C 0.3699(3) 0.2500 0.0676(5) 0.0397(11) Uani 1 2 d S . .
H4A H 0.4247 0.2500 0.0656 0.048 Uiso 1 2 calc SR . .
C111 C 0.15116(16) 0.46694(14) 0.3609(3) 0.0264(6) Uani 1 1 d . . .
C112 C 0.15241(18) 0.49658(15) 0.4852(3) 0.0304(6) Uani 1 1 d . . .
H11A H 0.1282 0.4773 0.5603 0.036 Uiso 1 1 calc R . .
C113 C 0.18924(18) 0.55464(16) 0.4998(4) 0.0348(7) Uani 1 1 d . . .
H11B H 0.1905 0.5747 0.5852 0.042 Uiso 1 1 calc R . .
C114 C 0.22387(18) 0.58297(16) 0.3907(4) 0.0373(7) Uani 1 1 d . . .
H11C H 0.2490 0.6225 0.4011 0.045 Uiso 1 1 calc R . .
C115 C 0.2221(2) 0.55399(18) 0.2659(4) 0.0389(8) Uani 1 1 d . . .
H11D H 0.2453 0.5739 0.1905 0.047 Uiso 1 1 calc R . .
C116 C 0.1862(2) 0.49564(18) 0.2513(3) 0.0337(7) Uani 1 1 d . . .
H11E H 0.1857 0.4754 0.1661 0.040 Uiso 1 1 calc R . .
C121 C 0.07052(16) 0.36764(14) 0.4993(3) 0.0271(6) Uani 1 1 d . . .
C122 C 0.12679(18) 0.34300(15) 0.5850(3) 0.0316(7) Uani 1 1 d . . .
H12A H 0.1779 0.3370 0.5531 0.038 Uiso 1 1 calc R . .
C123 C 0.1084(2) 0.32736(16) 0.7157(4) 0.0366(8) Uani 1 1 d . . .
H12B H 0.1472 0.3120 0.7746 0.044 Uiso 1 1 calc R . .
C124 C 0.0327(2) 0.33411(18) 0.7614(4) 0.0394(8) Uani 1 1 d . . .
H12C H 0.0198 0.3229 0.8511 0.047 Uiso 1 1 calc R . .
C125 C -0.0234(2) 0.35711(16) 0.6760(4) 0.0384(8) Uani 1 1 d . . .
H12D H -0.0749 0.3612 0.7070 0.046 Uiso 1 1 calc R . .
C126 C -0.00520(17) 0.37424(15) 0.5457(3) 0.0323(7) Uani 1 1 d . . .
H12E H -0.0440 0.3904 0.4878 0.039 Uiso 1 1 calc R . .
C131 C 0.01384(18) 0.41497(16) 0.2408(3) 0.0306(7) Uani 1 1 d . . .
C132 C -0.0107(2) 0.47715(17) 0.2353(3) 0.0365(8) Uani 1 1 d . . .
H13A H 0.0185 0.5091 0.2789 0.044 Uiso 1 1 calc R . .
C133 C -0.07778(19) 0.49315(18) 0.1661(4) 0.0408(8) Uani 1 1 d . . .
H13B H -0.0939 0.5360 0.1614 0.049 Uiso 1 1 calc R . .
C134 C -0.1205(2) 0.44703(18) 0.1048(4) 0.0430(8) Uani 1 1 d . . .
H13C H -0.1667 0.4578 0.0588 0.052 Uiso 1 1 calc R . .
C135 C -0.0969(2) 0.3853(2) 0.1096(4) 0.0540(10) Uani 1 1 d . . .
H13D H -0.1268 0.3535 0.0669 0.065 Uiso 1 1 calc R . .
C136 C -0.0294(2) 0.36901(18) 0.1766(4) 0.0448(9) Uani 1 1 d . . .
H13E H -0.0129 0.3263 0.1783 0.054 Uiso 1 1 calc R . .
B1 B 0.3233(3) 0.2500 0.5870(6) 0.0339(11) Uani 1 2 d S . .
F1 F 0.31038(14) 0.30395(10) 0.6625(2) 0.0476(5) Uani 1 1 d . . .
F2 F 0.39938(17) 0.2500 0.5401(4) 0.0575(9) Uani 1 2 d S . .
F3 F 0.27402(16) 0.2500 0.4778(3) 0.0412(7) Uani 1 2 d S . .

loop_
_atom_site_aniso_label
_atom_site_aniso_U_11
_atom_site_aniso_U_22
_atom_site_aniso_U_33
_atom_site_aniso_U_23
_atom_site_aniso_U_13
_atom_site_aniso_U_12
Au1 0.02885(8) 0.02651(8) 0.02743(8) -0.00208(4) 0.00534(4) 0.00126(4)
P1 0.0243(3) 0.0274(4) 0.0275(4) -0.0022(3) 0.0029(3) 0.0012(3)
O1 0.0477(19) 0.0352(18) 0.0203(15) 0.000 0.0056(13) 0.000
C1 0.030(2) 0.026(2) 0.023(2) 0.000 0.0065(16) 0.000
C2 0.032(2) 0.030(2) 0.028(2) 0.000 0.0049(17) 0.000
C3 0.046(3) 0.042(3) 0.027(2) 0.000 0.016(2) 0.000
C4 0.032(2) 0.045(3) 0.042(3) 0.000 0.014(2) 0.000
C111 0.0204(13) 0.0280(15) 0.0310(16) -0.0004(12) -0.0009(11) 0.0012(11)
C112 0.0291(15) 0.0324(16) 0.0296(16) -0.0012(13) -0.0002(12) 0.0016(12)
C113 0.0303(15) 0.0346(18) 0.0394(18) -0.0053(14) -0.0049(13) 0.0018(13)
C114 0.0300(16) 0.0297(17) 0.052(2) 0.0010(14) -0.0027(14) -0.0019(13)
C115 0.0348(17) 0.0371(19) 0.045(2) 0.0075(15) 0.0086(14) -0.0014(14)
C116 0.0319(16) 0.039(2) 0.0304(16) -0.0002(13) 0.0047(12) 0.0032(14)
C121 0.0281(15) 0.0240(15) 0.0293(15) -0.0013(11) 0.0014(12) -0.0015(11)
C122 0.0269(15) 0.0296(16) 0.0382(18) 0.0004(13) 0.0009(13) 0.0004(12)
C123 0.0406(19) 0.0302(17) 0.0389(19) 0.0034(13) -0.0033(15) -0.0005(14)
C124 0.051(2) 0.0330(18) 0.0347(18) 0.0015(13) 0.0094(15) -0.0069(16)
C125 0.0342(17) 0.0386(19) 0.0424(19) -0.0035(15) 0.0109(15) -0.0038(14)
C126 0.0259(15) 0.0346(17) 0.0363(18) -0.0020(13) 0.0030(13) 0.0010(12)
C131 0.0270(15) 0.0365(18) 0.0282(15) -0.0026(12) -0.0003(12) 0.0022(13)
C132 0.0320(17) 0.0354(19) 0.0420(19) -0.0085(14) -0.0064(14) 0.0022(14)
C133 0.0397(19) 0.039(2) 0.044(2) -0.0008(15) -0.0067(15) 0.0060(14)
C134 0.0387(18) 0.053(2) 0.0371(19) -0.0008(16) -0.0109(15) 0.0022(16)
C135 0.053(2) 0.051(2) 0.058(3) -0.0085(19) -0.024(2) -0.0076(19)
C136 0.048(2) 0.0343(19) 0.052(2) -0.0040(16) -0.0158(18) -0.0004(15)
B1 0.036(3) 0.034(3) 0.032(3) 0.000 -0.012(2) 0.000
F1 0.0645(14) 0.0395(12) 0.0388(12) -0.0085(9) -0.0100(10) 0.0049(10)
F2 0.0337(16) 0.0477(19) 0.091(3) 0.000 -0.0034(16) 0.000
F3 0.0400(15) 0.0599(19) 0.0236(13) 0.000 -0.0050(11) 0.000

loop_
_geom_bond_atom_site_label_1
_geom_bond_atom_site_label_2
_geom_bond_distance
_geom_bond_site_symmetry_2
_geom_bond_publ_flag
Au1 C1 2.117(3) . ?
Au1 P1 2.2719(8) . ?
Au1 Au1 2.8461(2) 7_565 ?
P1 C121 1.813(3) . ?
P1 C131 1.820(3) . ?
P1 C111 1.823(3) . ?
O1 C3 1.353(6) . ?
O1 C1 1.415(5) . ?
C1 C2 1.379(6) . ?
C1 Au1 2.117(3) 7_565 ?
C2 C4 1.413(6) . ?
C2 H2A 0.9500 . ?
C3 C4 1.332(7) . ?
C3 H3A 0.9500 . ?
C4 H4A 0.9500 . ?
C111 C112 1.387(4) . ?
C111 C116 1.389(4) . ?
C112 C113 1.394(5) . ?
C112 H11A 0.9500 . ?
C113 C114 1.378(5) . ?
C113 H11B 0.9500 . ?
C114 C115 1.386(5) . ?
C114 H11C 0.9500 . ?
C115 C116 1.392(5) . ?
C115 H11D 0.9500 . ?
C116 H11E 0.9500 . ?
C121 C122 1.396(4) . ?
C121 C126 1.398(4) . ?
C122 C123 1.379(5) . ?
C122 H12A 0.9500 . ?
C123 C124 1.396(6) . ?
C123 H12B 0.9500 . ?
C124 C125 1.379(5) . ?
C124 H12C 0.9500 . ?
C125 C126 1.382(5) . ?
C125 H12D 0.9500 . ?
C126 H12E 0.9500 . ?
C131 C136 1.385(5) . ?
C131 C132 1.386(5) . ?
C132 C133 1.394(5) . ?
C132 H13A 0.9500 . ?
C133 C134 1.369(5) . ?
C133 H13B 0.9500 . ?
C134 C135 1.372(6) . ?
C134 H13C 0.9500 . ?
C135 C136 1.390(5) . ?
C135 H13D 0.9500 . ?
C136 H13E 0.9500 . ?
B1 F3 1.383(6) . ?
B1 F1 1.386(4) . ?
B1 F1 1.386(4) 7_565 ?
B1 F2 1.398(6) . ?
